data_7203502
loop_
_publ_author_name
'Ilona Turowska-Tyrk'
'Julia B\;akowicz'
'John R. Scheffer'
'Wujiong Xia'

_publ_section_title
;
 Monitoring reaction centers and molecules during an enantioselective
 photoreaction in a crystal
;
_journal_issue 8
_journal_name_full CrystEngComm
_journal_page_first 616
_journal_paper_doi 10.1039/b607425a
_journal_volume 8
_journal_year 2006
_chemical_formula_sum 'C23 H31 N O3'
_chemical_formula_weight 369.49
_chemical_name_systematic
;
?
;
_space_group_IT_number 19
_symmetry_cell_setting orthorhombic
_symmetry_space_group_name_Hall 'P 2ac 2ab'
_symmetry_space_group_name_H-M 'P 21 21 21'
_atom_sites_solution_hydrogens geom
_atom_sites_solution_primary direct
_atom_sites_solution_secondary geom
_audit_creation_method SHELXL-97
_cell_angle_alpha 90.00
_cell_angle_beta 90.00
_cell_angle_gamma 90.00
_cell_formula_units_Z 4
_cell_length_a 6.1916(13)
_cell_length_b 17.515(4)
_cell_length_c 19.583(3)
_cell_measurement_reflns_used 1000
_cell_measurement_temperature 293(2)
_cell_measurement_theta_max 14
_cell_measurement_theta_min 3
_cell_volume 2123.7(7)
_computing_cell_refinement 'CRYSALIS (Oxford Diffraction, 2003)'
_computing_data_collection 'CRYSALIS (Oxford Diffraction, 2003)'
_computing_data_reduction 'CRYSALIS (Oxford Diffraction, 2003)'
_computing_molecular_graphics 'ORTEP3 (Farrugia, 1997)'
_computing_publication_material 'SHELXL97 (Sheldrick, 1997)'
_computing_structure_refinement 'SHELXL97 (Sheldrick, 1997)'
_computing_structure_solution 'SHELXS97 (Sheldrick, 1990)'
_diffrn_ambient_temperature 293(2)
_diffrn_measured_fraction_theta_full 0.991
_diffrn_measured_fraction_theta_max 0.991
_diffrn_measurement_device_type 'Kuma KM4CCD'
_diffrn_measurement_method '\w scans'
_diffrn_radiation_monochromator graphite
_diffrn_radiation_source 'fine-focus sealed tube'
_diffrn_radiation_type MoK\a
_diffrn_radiation_wavelength 0.71073
_diffrn_reflns_av_R_equivalents 0.0823
_diffrn_reflns_av_sigmaI/netI 0.0792
_diffrn_reflns_limit_h_max 7
_diffrn_reflns_limit_h_min -4
_diffrn_reflns_limit_k_max 20
_diffrn_reflns_limit_k_min -20
_diffrn_reflns_limit_l_max 22
_diffrn_reflns_limit_l_min -23
_diffrn_reflns_number 11480
_diffrn_reflns_theta_full 25.00
_diffrn_reflns_theta_max 25.00
_diffrn_reflns_theta_min 3.45
_exptl_absorpt_coefficient_mu 0.076
_exptl_absorpt_correction_T_max 0.9777
_exptl_absorpt_correction_T_min 0.9596
_exptl_absorpt_correction_type none
_exptl_crystal_colour colourless
_exptl_crystal_density_diffrn 1.156
_exptl_crystal_density_method 'not measured'
_exptl_crystal_description block
_exptl_crystal_F_000 800
_exptl_crystal_size_max 0.55
_exptl_crystal_size_mid 0.45
_exptl_crystal_size_min 0.30
_refine_diff_density_max 0.431
_refine_diff_density_min -0.489
_refine_diff_density_rms 0.117
_refine_ls_abs_structure_details
;
The absolute configuration was assigned to agree with that from
Xia W. et al., 2005
;
_refine_ls_extinction_method none
_refine_ls_goodness_of_fit_ref 1.268
_refine_ls_hydrogen_treatment constr
_refine_ls_matrix_type full
_refine_ls_number_parameters 353
_refine_ls_number_reflns 3722
_refine_ls_number_restraints 273
_refine_ls_restrained_S_all 1.276
_refine_ls_R_factor_all 0.2394
_refine_ls_R_factor_gt 0.1630
_refine_ls_shift/su_max 0.000
_refine_ls_shift/su_mean 0.000
_refine_ls_structure_factor_coef Fsqd
_refine_ls_weighting_details 'calc w=1/[\s^2^(Fo^2^)+(0.2000P)^2^+0.0000P] where P=(Fo^2^+2Fc^2^)/3'
_refine_ls_weighting_scheme calc
_refine_ls_wR_factor_gt 0.4032
_refine_ls_wR_factor_ref 0.4348
_reflns_number_gt 1527
_reflns_number_total 3722
_reflns_threshold_expression >2sigma(I)
_cod_data_source_file B607425A.txt
_cod_data_source_block 32.5%P
_cod_depositor_comments
;
The following automatic conversions were performed:
'_symmetry_cell_setting' value 'Orthorhombic' changed to 'orthorhombic'
according to '/home/saulius/struct/CIF-dictionaries/cif_core.dic'
dictionary named 'cif_core.dic' version 2.4.1 from 2010-06-29.

Automatic conversion script
Id: cif_fix_enum 1527 2010-12-29 10:47:43Z saulius 
;
_cod_database_code 7203502

loop_
_symmetry_equiv_pos_as_xyz
'x, y, z'
'-x+1/2, -y, z+1/2'
'-x, y+1/2, -z+1/2'
'x+1/2, -y+1/2, -z'

loop_
_atom_site_label
_atom_site_type_symbol
_atom_site_fract_x
_atom_site_fract_y
_atom_site_fract_z
_atom_site_U_iso_or_equiv
_atom_site_adp_type
_atom_site_occupancy
_atom_site_symmetry_multiplicity
_atom_site_calc_flag
_atom_site_refinement_flags
_atom_site_disorder_assembly
_atom_site_disorder_group
C1R C 0.817(3) 0.9753(8) 0.4857(6) 0.140(6) Uani 0.675(11) 1 d PDU A 1
H1R H 0.8078 1.0312 0.4854 0.168 Uiso 0.675(11) 1 calc PR A 1
C2R C 1.042(2) 0.9415(13) 0.4822(11) 0.174(8) Uani 0.675(11) 1 d PDU A 1
H2R H 1.1691 0.9658 0.4950 0.209 Uiso 0.675(11) 1 calc PR A 1
C3R C 1.026(3) 0.8710(13) 0.4577(12) 0.186(14) Uani 0.675(11) 1 d PD A 1
H3R H 1.1401 0.8386 0.4476 0.223 Uiso 0.675(11) 1 calc PR A 1
C4R C 0.787(3) 0.8525(7) 0.4490(8) 0.187(10) Uani 0.675(11) 1 d PD A 1
H4R H 0.7510 0.8093 0.4193 0.224 Uiso 0.675(11) 1 calc PR A 1
C5R C 0.698(3) 0.8499(9) 0.5237(9) 0.154(7) Uani 0.675(11) 1 d PDU A 1
H5R1 H 0.5487 0.8332 0.5244 0.185 Uiso 0.675(11) 1 calc PR A 1
H5R2 H 0.7835 0.8159 0.5520 0.185 Uiso 0.675(11) 1 calc PR A 1
C6R C 0.719(3) 0.9340(10) 0.5484(7) 0.134(6) Uani 0.675(11) 1 d PDU A 1
H6R1 H 0.5787 0.9551 0.5600 0.161 Uiso 0.675(11) 1 calc PR A 1
H6R2 H 0.8133 0.9377 0.5877 0.161 Uiso 0.675(11) 1 calc PR A 1
C7R C 0.700(3) 0.9328(9) 0.4271(5) 0.139(6) Uani 0.675(11) 1 d PDU A 1
H7R H 0.5423 0.9365 0.4309 0.166 Uiso 0.675(11) 1 calc PR A 1
C8R C 0.781(2) 0.9571(9) 0.3583(5) 0.132(6) Uani 0.675(11) 1 d PDU A 1
C9R C 0.684(2) 0.9240(7) 0.2956(5) 0.091(5) Uani 0.675(11) 1 d PD A 1
C10R C 0.813(2) 0.9178(12) 0.2373(6) 0.105(5) Uani 0.675(11) 1 d PDU A 1
H10R H 0.9576 0.9315 0.2391 0.126 Uiso 0.675(11) 1 calc PR A 1
C11R C 0.724(2) 0.8914(11) 0.1770(6) 0.098(5) Uani 0.675(11) 1 d PDU A 1
H11R H 0.8106 0.8877 0.1383 0.118 Uiso 0.675(11) 1 calc PR A 1
C12R C 0.506(2) 0.8700(13) 0.1728(6) 0.087(5) Uani 0.675(11) 1 d PDU A 1
C13R C 0.3883(19) 0.8668(8) 0.2328(6) 0.085(4) Uani 0.675(11) 1 d PDU A 1
H13R H 0.2499 0.8462 0.2326 0.102 Uiso 0.675(11) 1 calc PR A 1
C14R C 0.476(2) 0.8940(11) 0.2928(6) 0.095(5) Uani 0.675(11) 1 d PD A 1
H14R H 0.3932 0.8922 0.3325 0.114 Uiso 0.675(11) 1 calc PR A 1
C15R C 0.4217(18) 0.8317(10) 0.1088(6) 0.088(3) Uani 0.675(11) 1 d PDU A 1
C16R C 0.793(3) 0.6545(8) 0.0979(6) 0.089(4) Uani 0.675(11) 1 d PDU A 1
H16R H 0.9036 0.6145 0.0949 0.106 Uiso 0.675(11) 1 calc PR A 1
C17R C 0.739(3) 0.6681(10) 0.1738(6) 0.113(11) Uani 0.675(11) 1 d PD A 1
H17R H 0.6326 0.7094 0.1773 0.136 Uiso 0.675(11) 1 calc PR A 1
C18R C 0.944(2) 0.6912(9) 0.2124(6) 0.104(5) Uani 0.675(11) 1 d PDU A 1
H18A H 0.9995 0.7381 0.1928 0.125 Uiso 0.675(11) 1 calc PR A 1
H18B H 1.0524 0.6519 0.2059 0.125 Uiso 0.675(11) 1 calc PR A 1
C19R C 0.909(3) 0.7030(10) 0.2891(6) 0.113(5) Uani 0.675(11) 1 d PDU A 1
H19A H 1.0471 0.7116 0.3110 0.136 Uiso 0.675(11) 1 calc PR A 1
H19B H 0.8210 0.7483 0.2960 0.136 Uiso 0.675(11) 1 calc PR A 1
C20R C 0.799(4) 0.6356(15) 0.3224(9) 0.201(8) Uani 0.675(11) 1 d PDU A 1
H20A H 0.7548 0.6497 0.3682 0.241 Uiso 0.675(11) 1 calc PR A 1
H20B H 0.9018 0.5940 0.3262 0.241 Uiso 0.675(11) 1 calc PR A 1
C21R C 0.603(3) 0.6080(12) 0.2831(7) 0.139(7) Uani 0.675(11) 1 d PDU A 1
H21A H 0.4879 0.6452 0.2880 0.167 Uiso 0.675(11) 1 calc PR A 1
H21B H 0.5532 0.5604 0.3030 0.167 Uiso 0.675(11) 1 calc PR A 1
C22R C 0.646(3) 0.5954(9) 0.2072(7) 0.124(6) Uani 0.675(11) 1 d PDU A 1
H22A H 0.5119 0.5815 0.1846 0.149 Uiso 0.675(11) 1 calc PR A 1
H22B H 0.7468 0.5536 0.2016 0.149 Uiso 0.675(11) 1 calc PR A 1
C23R C 0.598(4) 0.6304(15) 0.0544(11) 0.122(8) Uani 0.675(11) 1 d PD A 1
H23A H 0.6454 0.6192 0.0088 0.182 Uiso 0.675(11) 1 calc PR A 1
H23B H 0.4947 0.6712 0.0533 0.182 Uiso 0.675(11) 1 calc PR A 1
H23C H 0.5330 0.5858 0.0740 0.182 Uiso 0.675(11) 1 calc PR A 1
O1R O 0.935(3) 1.0017(11) 0.3505(7) 0.191(6) Uani 0.675(11) 1 d PDU A 1
O2R O 0.2356(15) 0.8049(9) 0.1073(6) 0.106(4) Uani 0.675(11) 1 d PDU A 1
O3R O 0.5455(15) 0.8357(7) 0.0564(4) 0.078(3) Uani 0.675(11) 1 d PDU A 1
N1R N 0.881(2) 0.7263(8) 0.0664(5) 0.078(4) Uani 0.675(11) 1 d PDU A 1
H1R1 H 0.9056 0.7185 0.0221 0.118 Uiso 0.675(11) 1 calc PR A 1
H1R2 H 1.0044 0.7389 0.0869 0.118 Uiso 0.675(11) 1 calc PR A 1
H1R3 H 0.7860 0.7639 0.0714 0.118 Uiso 0.675(11) 1 calc PR A 1
C1P C 0.803(5) 0.9753(15) 0.4735(11) 0.143(9) Uiso 0.325(11) 1 d PDU A 2
H1P H 0.8020 1.0311 0.4702 0.172 Uiso 0.325(11) 1 calc PR A 2
C2P C 1.017(4) 0.9424(16) 0.4444(10) 0.161(12) Uiso 0.325(11) 1 d PDU A 2
H2P H 1.1346 0.9793 0.4504 0.194 Uiso 0.325(11) 1 calc PR A 2
C3P C 1.077(5) 0.867(2) 0.4755(16) 0.118(16) Uiso 0.325(11) 1 d PD A 2
H3P H 1.2084 0.8456 0.4630 0.142 Uiso 0.325(11) 1 calc PR A 2
C4P C 0.955(5) 0.8289(15) 0.5195(17) 0.127(12) Uiso 0.325(11) 1 d PD A 2
H4P H 0.9848 0.7774 0.5266 0.153 Uiso 0.325(11) 1 calc PR A 2
C5P C 0.773(6) 0.864(2) 0.5582(19) 0.147(11) Uiso 0.325(11) 1 d PDU A 2
H5P1 H 0.7926 0.8547 0.6065 0.176 Uiso 0.325(11) 1 calc PR A 2
H5P2 H 0.6385 0.8410 0.5441 0.176 Uiso 0.325(11) 1 calc PR A 2
C6P C 0.760(7) 0.9500(19) 0.5465(11) 0.128(9) Uiso 0.325(11) 1 d PDU A 2
H6P1 H 0.8633 0.9750 0.5763 0.154 Uiso 0.325(11) 1 calc PR A 2
H6P2 H 0.6170 0.9673 0.5597 0.154 Uiso 0.325(11) 1 calc PR A 2
C7P C 0.644(4) 0.941(3) 0.4239(12) 0.130(9) Uiso 0.325(11) 1 d PDU A 2
H7P H 0.4970 0.9333 0.4316 0.156 Uiso 0.325(11) 1 calc PR A 2
C8P C 0.751(3) 0.9245(19) 0.3672(10) 0.111(9) Uiso 0.325(11) 1 d PDU A 2
C9P C 0.655(3) 0.9006(13) 0.2990(10) 0.074(10) Uiso 0.325(11) 1 d PD A 2
C10P C 0.762(5) 0.922(2) 0.2390(11) 0.097(8) Uiso 0.325(11) 1 d PDU A 2
H10P H 0.8907 0.9494 0.2414 0.116 Uiso 0.325(11) 1 calc PR A 2
C11P C 0.676(6) 0.903(3) 0.1761(11) 0.101(9) Uiso 0.325(11) 1 d PDU A 2
H11P H 0.7425 0.9195 0.1363 0.121 Uiso 0.325(11) 1 calc PR A 2
C12P C 0.489(5) 0.858(2) 0.1718(9) 0.078(8) Uiso 0.325(11) 1 d PDU A 2
C13P C 0.390(4) 0.8337(17) 0.2317(10) 0.090(6) Uiso 0.325(11) 1 d PDU A 2
H13P H 0.2782 0.7985 0.2297 0.108 Uiso 0.325(11) 1 calc PR A 2
C14P C 0.459(4) 0.8618(19) 0.2943(10) 0.098(15) Uiso 0.325(11) 1 d PD A 2
H14P H 0.3746 0.8547 0.3331 0.117 Uiso 0.325(11) 1 calc PR A 2
C15P C 0.393(3) 0.838(2) 0.1029(11) 0.091(5) Uiso 0.325(11) 1 d PDU A 2
C16P C 0.781(6) 0.641(2) 0.1014(12) 0.100(9) Uiso 0.325(11) 1 d PDU A 2
H16P H 0.8798 0.5974 0.0982 0.120 Uiso 0.325(11) 1 calc PR A 2
C17P C 0.776(5) 0.666(2) 0.1766(12) 0.11(2) Uiso 0.325(11) 1 d PD A 2
H17P H 0.7383 0.7200 0.1785 0.130 Uiso 0.325(11) 1 calc PR A 2
C18P C 0.997(4) 0.655(2) 0.2106(13) 0.122(10) Uiso 0.325(11) 1 d PDU A 2
H18C H 1.0383 0.6014 0.2073 0.146 Uiso 0.325(11) 1 calc PR A 2
H18D H 1.1039 0.6846 0.1862 0.146 Uiso 0.325(11) 1 calc PR A 2
C19P C 0.997(5) 0.678(2) 0.2859(14) 0.112(10) Uiso 0.325(11) 1 d PDU A 2
H19C H 1.1342 0.6637 0.3061 0.135 Uiso 0.325(11) 1 calc PR A 2
H19D H 0.9868 0.7337 0.2885 0.135 Uiso 0.325(11) 1 calc PR A 2
C20P C 0.816(6) 0.644(3) 0.3272(14) 0.204(11) Uiso 0.325(11) 1 d PDU A 2
H20C H 0.8086 0.6693 0.3711 0.245 Uiso 0.325(11) 1 calc PR A 2
H20D H 0.8479 0.5904 0.3354 0.245 Uiso 0.325(11) 1 calc PR A 2
C21P C 0.600(5) 0.650(3) 0.2918(16) 0.147(11) Uiso 0.325(11) 1 d PDU A 2
H21C H 0.5546 0.7034 0.2917 0.176 Uiso 0.325(11) 1 calc PR A 2
H21D H 0.4932 0.6213 0.3172 0.176 Uiso 0.325(11) 1 calc PR A 2
C22P C 0.608(5) 0.621(2) 0.2179(15) 0.125(10) Uiso 0.325(11) 1 d PDU A 2
H22C H 0.6447 0.5671 0.2178 0.151 Uiso 0.325(11) 1 calc PR A 2
H22D H 0.4665 0.6265 0.1970 0.151 Uiso 0.325(11) 1 calc PR A 2
C23P C 0.567(7) 0.616(3) 0.069(2) 0.101(16) Uiso 0.325(11) 1 d PD A 2
H23D H 0.5905 0.6017 0.0227 0.152 Uiso 0.325(11) 1 calc PR A 2
H23E H 0.4658 0.6574 0.0715 0.152 Uiso 0.325(11) 1 calc PR A 2
H23F H 0.5107 0.5730 0.0942 0.152 Uiso 0.325(11) 1 calc PR A 2
O1P O 0.973(3) 0.9307(15) 0.3713(9) 0.125(7) Uiso 0.325(11) 1 d PDU A 2
O2P O 0.192(3) 0.8330(15) 0.0996(13) 0.088(7) Uiso 0.325(11) 1 d PDU A 2
O3P O 0.514(4) 0.8064(17) 0.0582(13) 0.102(8) Uiso 0.325(11) 1 d PDU A 2
N1P N 0.873(7) 0.703(2) 0.0574(16) 0.108(14) Uiso 0.325(11) 1 d PDU A 2
H1P1 H 0.9652 0.7312 0.0818 0.162 Uiso 0.325(11) 1 calc PR A 2
H1P2 H 0.7661 0.7332 0.0425 0.162 Uiso 0.325(11) 1 calc PR A 2
H1P3 H 0.9411 0.6830 0.0219 0.162 Uiso 0.325(11) 1 calc PR A 2

loop_
_atom_site_aniso_label
_atom_site_aniso_U_11
_atom_site_aniso_U_22
_atom_site_aniso_U_33
_atom_site_aniso_U_23
_atom_site_aniso_U_13
_atom_site_aniso_U_12
C1R 0.166(12) 0.178(13) 0.077(9) -0.018(9) -0.027(9) 0.038(12)
C2R 0.158(14) 0.188(15) 0.175(16) 0.034(14) 0.012(13) 0.019(14)
C3R 0.20(3) 0.23(3) 0.130(17) -0.058(19) -0.06(2) 0.02(2)
C4R 0.20(2) 0.113(15) 0.25(3) -0.026(17) 0.03(2) 0.035(16)
C5R 0.163(13) 0.158(14) 0.142(14) 0.017(12) 0.033(13) -0.014(12)
C6R 0.134(12) 0.144(14) 0.124(11) 0.002(10) 0.034(10) 0.006(11)
C7R 0.162(13) 0.126(12) 0.128(12) -0.034(10) 0.012(11) 0.016(12)
C8R 0.132(12) 0.125(13) 0.138(12) 0.022(10) -0.004(10) -0.001(11)
C9R 0.132(13) 0.073(9) 0.069(9) -0.012(7) -0.005(8) -0.037(10)
C10R 0.077(8) 0.138(11) 0.100(10) -0.014(8) -0.012(8) -0.011(9)
C11R 0.104(10) 0.104(11) 0.087(8) -0.037(7) 0.008(8) -0.002(10)
C12R 0.064(7) 0.115(11) 0.081(8) -0.019(7) -0.011(6) -0.003(7)
C13R 0.091(6) 0.080(8) 0.083(7) -0.029(6) 0.011(6) -0.001(6)
C14R 0.116(14) 0.088(13) 0.082(10) -0.003(8) 0.016(8) 0.022(9)
C15R 0.078(7) 0.090(7) 0.095(7) -0.015(6) -0.024(6) 0.019(6)
C16R 0.120(9) 0.065(8) 0.081(8) 0.005(6) 0.002(7) -0.015(8)
C17R 0.136(16) 0.117(16) 0.087(12) 0.034(9) -0.032(10) -0.042(12)
C18R 0.120(10) 0.084(10) 0.108(9) 0.018(8) -0.011(8) -0.007(8)
C19R 0.102(10) 0.164(13) 0.073(8) 0.000(9) 0.021(7) -0.002(10)
C20R 0.234(17) 0.199(16) 0.169(15) 0.046(14) -0.021(16) -0.008(16)
C21R 0.162(13) 0.157(15) 0.099(10) 0.031(10) -0.007(10) -0.027(12)
C22R 0.139(11) 0.115(12) 0.119(11) -0.013(9) 0.035(9) -0.025(10)
C23R 0.138(16) 0.103(15) 0.124(15) 0.002(12) -0.044(13) -0.051(11)
O1R 0.206(12) 0.211(14) 0.157(10) -0.061(10) -0.027(10) -0.063(11)
O2R 0.066(6) 0.142(11) 0.110(7) -0.018(7) -0.026(5) 0.004(6)
O3R 0.081(5) 0.099(8) 0.055(4) -0.017(5) -0.004(4) -0.018(5)
N1R 0.080(7) 0.103(10) 0.052(5) -0.028(6) 0.010(5) -0.004(7)

loop_
_atom_type_symbol
_atom_type_description
_atom_type_scat_dispersion_real
_atom_type_scat_dispersion_imag
_atom_type_scat_source
C C 0.0033 0.0016 'International Tables Vol C Tables 4.2.6.8 and 6.1.1.4'
H H 0.0000 0.0000 'International Tables Vol C Tables 4.2.6.8 and 6.1.1.4'
N N 0.0061 0.0033 'International Tables Vol C Tables 4.2.6.8 and 6.1.1.4'
O O 0.0106 0.0060 'International Tables Vol C Tables 4.2.6.8 and 6.1.1.4'

loop_
_geom_angle_atom_site_label_1
_geom_angle_atom_site_label_2
_geom_angle_atom_site_label_3
_geom_angle
_geom_angle_site_symmetry_1
_geom_angle_site_symmetry_3
_geom_angle_publ_flag
C2R C1R C7R 102.1(9) . . ?
C2R C1R C6R 102.4(10) . . ?
C7R C1R C6R 100.2(8) . . ?
C3R C2R C1R 108.1(9) . . ?
C2R C3R C4R 108.2(9) . . ?
C3R C4R C5R 104.1(11) . . ?
C3R C4R C7R 100.0(9) . . ?
C5R C4R C7R 99.2(8) . . ?
C6R C5R C4R 103.5(7) . . ?
C1R C6R C5R 103.2(7) . . ?
C8R C7R C1R 111.8(9) . . ?
C8R C7R C4R 112.6(10) . . ?
C1R C7R C4R 93.8(7) . . ?
O1R C8R C9R 117.1(9) . . ?
O1R C8R C7R 123.1(10) . . ?
C9R C8R C7R 119.8(9) . . ?
C14R C9R C10R 117.8(8) . . ?
C14R C9R C8R 123.7(9) . . ?
C10R C9R C8R 118.4(9) . . ?
C11R C10R C9R 119.9(9) . . ?
C10R C11R C12R 121.4(9) . . ?
C13R C12R C11R 117.9(8) . . ?
C13R C12R C15R 120.2(8) . . ?
C11R C12R C15R 119.8(8) . . ?
C14R C13R C12R 120.3(9) . . ?
C13R C14R C9R 121.8(9) . . ?
O2R C15R O3R 123.7(9) . . ?
O2R C15R C12R 120.4(8) . . ?
O3R C15R C12R 115.6(8) . . ?
N1R C16R C23R 106.7(10) . . ?
N1R C16R C17R 110.2(8) . . ?
C23R C16R C17R 114.0(11) . . ?
C18R C17R C16R 109.6(10) . . ?
C18R C17R C22R 108.6(10) . . ?
C16R C17R C22R 111.2(10) . . ?
C17R C18R C19R 113.7(9) . . ?
C20R C19R C18R 112.4(11) . . ?
C19R C20R C21R 112.9(12) . . ?
C20R C21R C22R 113.7(12) . . ?
C21R C22R C17R 111.0(9) . . ?
C7P C1P C6P 112.1(14) . . ?
C7P C1P C2P 100.1(10) . . ?
C6P C1P C2P 112.7(12) . . ?
O1P C2P C3P 108.5(14) . . ?
O1P C2P C1P 104.5(9) . . ?
C3P C2P C1P 112.8(11) . . ?
C4P C3P C2P 124.6(13) . . ?
C3P C4P C5P 123.2(13) . . ?
C4P C5P C6P 112.2(12) . . ?
C5P C6P C1P 114.8(13) . . ?
C8P C7P C1P 107.4(10) . . ?
C7P C8P O1P 115.6(10) . . ?
C7P C8P C9P 126.8(11) . . ?
O1P C8P C9P 117.6(11) . . ?
C14P C9P C10P 119.2(10) . . ?
C14P C9P C8P 122.3(12) . . ?
C10P C9P C8P 118.4(11) . . ?
C11P C10P C9P 119.8(12) . . ?
C10P C11P C12P 120.6(12) . . ?
C13P C12P C11P 119.0(10) . . ?
C13P C12P C15P 120.2(12) . . ?
C11P C12P C15P 120.8(12) . . ?
C14P C13P C12P 120.1(12) . . ?
C13P C14P C9P 119.9(12) . . ?
O2P C15P O3P 121.6(16) . . ?
O2P C15P C12P 116.9(13) . . ?
O3P C15P C12P 118.6(15) . . ?
N1P C16P C23P 107.6(14) . . ?
N1P C16P C17P 110.5(15) . . ?
C23P C16P C17P 117.1(15) . . ?
C22P C17P C16P 112.1(13) . . ?
C22P C17P C18P 108.1(14) . . ?
C16P C17P C18P 111.3(14) . . ?
C19P C18P C17P 112.7(13) . . ?
C20P C19P C18P 113.9(15) . . ?
C19P C20P C21P 112.5(15) . . ?
C20P C21P C22P 112.2(15) . . ?
C17P C22P C21P 110.3(13) . . ?
C8P O1P C2P 104.6(9) . . ?

loop_
_geom_bond_atom_site_label_1
_geom_bond_atom_site_label_2
_geom_bond_distance
_geom_bond_site_symmetry_2
_geom_bond_publ_flag
C1R C2R 1.512(9) . ?
C1R C7R 1.549(9) . ?
C1R C6R 1.550(9) . ?
C2R C3R 1.328(10) . ?
C3R C4R 1.520(10) . ?
C4R C5R 1.563(9) . ?
C4R C7R 1.567(9) . ?
C5R C6R 1.555(10) . ?
C7R C8R 1.501(9) . ?
C8R O1R 1.241(9) . ?
C8R C9R 1.484(8) . ?
C9R C14R 1.395(9) . ?
C9R C10R 1.396(9) . ?
C10R C11R 1.383(9) . ?
C11R C12R 1.403(9) . ?
C12R C13R 1.383(8) . ?
C12R C15R 1.514(8) . ?
C13R C14R 1.379(9) . ?
C15R O2R 1.245(8) . ?
C15R O3R 1.283(8) . ?
C16R N1R 1.503(9) . ?
C16R C23R 1.536(9) . ?
C16R C17R 1.543(9) . ?
C17R C18R 1.531(10) . ?
C17R C22R 1.545(9) . ?
C18R C19R 1.532(9) . ?
C19R C20R 1.511(10) . ?
C20R C21R 1.517(10) . ?
C21R C22R 1.524(10) . ?
C1P C7P 1.507(10) . ?
C1P C6P 1.521(10) . ?
C1P C2P 1.554(10) . ?
C2P O1P 1.471(10) . ?
C2P C3P 1.501(10) . ?
C3P C4P 1.324(10) . ?
C4P C5P 1.495(10) . ?
C5P C6P 1.518(10) . ?
C7P C8P 1.326(9) . ?
C8P O1P 1.383(9) . ?
C8P C9P 1.520(8) . ?
C9P C14P 1.391(9) . ?
C9P C10P 1.402(9) . ?
C10P C11P 1.386(9) . ?
C11P C12P 1.396(9) . ?
C12P C13P 1.390(9) . ?
C12P C15P 1.519(9) . ?
C13P C14P 1.389(10) . ?
C15P O2P 1.245(10) . ?
C15P O3P 1.276(10) . ?
C16P N1P 1.505(10) . ?
C16P C23P 1.527(10) . ?
C16P C17P 1.536(10) . ?
C17P C22P 1.535(10) . ?
C17P C18P 1.536(10) . ?
C18P C19P 1.531(10) . ?
C19P C20P 1.510(10) . ?
C20P C21P 1.514(10) . ?
C21P C22P 1.537(10) . ?
